data_4083327
loop_
_publ_author_name
'Fu, Ross'
'Bercaw, John E.'
'Labinger, Jay A.'

_publ_section_title
;
 Intra- and Intermolecular C--H Activation by
 Bis(phenolate)pyridineiridium(III) Complexes
;
_journal_issue 24
_journal_name_full Organometallics
_journal_page_first 6751
_journal_paper_doi 10.1021/om201069k
_journal_volume 30
_journal_year 2011
_chemical_formula_moiety 'C47 H66 Ir N2 O2, C6 H6, F6 P'
_chemical_formula_sum 'C53 H72 F6 Ir N2 O2 P'
_chemical_formula_weight 1106.30
_chemical_name_systematic
;

 ?

;
_space_group_IT_number 2
_symmetry_cell_setting triclinic
_symmetry_space_group_name_Hall '-P 1'
_symmetry_space_group_name_H-M 'P -1'
_atom_sites_solution_hydrogens difmap
_atom_sites_solution_primary direct
_atom_sites_solution_secondary difmap
_audit_creation_method SHELXL-97
_cell_angle_alpha 105.154(2)
_cell_angle_beta 97.156(2)
_cell_angle_gamma 95.370(2)
_cell_formula_units_Z 2
_cell_length_a 11.0592(5)
_cell_length_b 11.8291(5)
_cell_length_c 20.4215(9)
_cell_measurement_reflns_used 9998
_cell_measurement_temperature 100(2)
_cell_measurement_theta_max 40.39
_cell_measurement_theta_min 2.32
_cell_volume 2536.3(2)
_computing_cell_refinement 'Bruker SAINT-Plus v7.34A'
_computing_data_collection 'Bruker APEX2 v2.1-0'
_computing_data_reduction 'Bruker SAINT-Plus v7.34A'
_computing_molecular_graphics 'Bruker XP v5.1'
_computing_publication_material 'Bruker XCIF 2008'
_computing_structure_refinement 'SHELXL-97 (Sheldrick, 2008)'
_computing_structure_solution 'SHELXS-97 (Sheldrick, 2008)'
_diffrn_ambient_temperature 100(2)
_diffrn_measured_fraction_theta_full 0.854
_diffrn_measured_fraction_theta_max 0.854
_diffrn_measurement_device_type 'Bruker KAPPA APEX II'
_diffrn_measurement_method '\w scans; 29 settings'
_diffrn_radiation_monochromator graphite
_diffrn_radiation_source 'fine-focus sealed tube'
_diffrn_radiation_type MoK\a
_diffrn_radiation_wavelength 0.71073
_diffrn_reflns_av_R_equivalents 0.0282
_diffrn_reflns_av_sigmaI/netI 0.0228
_diffrn_reflns_limit_h_max 19
_diffrn_reflns_limit_h_min -15
_diffrn_reflns_limit_k_max 20
_diffrn_reflns_limit_k_min -21
_diffrn_reflns_limit_l_max 37
_diffrn_reflns_limit_l_min -36
_diffrn_reflns_number 143051
_diffrn_reflns_theta_full 40.84
_diffrn_reflns_theta_max 40.84
_diffrn_reflns_theta_min 1.80
_exptl_absorpt_coefficient_mu 2.727
_exptl_absorpt_correction_T_max 0.7480
_exptl_absorpt_correction_T_min 0.5945
_exptl_absorpt_correction_type multi-scan
_exptl_crystal_colour Orange
_exptl_crystal_density_diffrn 1.449
_exptl_crystal_density_method 'not measured'
_exptl_crystal_description Block
_exptl_crystal_F_000 1132
_exptl_crystal_size_max 0.30
_exptl_crystal_size_mid 0.20
_exptl_crystal_size_min 0.20
_refine_diff_density_max 2.557
_refine_diff_density_min -1.524
_refine_diff_density_rms 0.093
_refine_ls_extinction_method none
_refine_ls_goodness_of_fit_ref 1.957
_refine_ls_hydrogen_treatment Unrestrained
_refine_ls_matrix_type 'Full matrix'
_refine_ls_number_parameters 874
_refine_ls_number_reflns 28306
_refine_ls_number_restraints 0
_refine_ls_restrained_S_all 1.957
_refine_ls_R_factor_all 0.0249
_refine_ls_R_factor_gt 0.0206
_refine_ls_shift/su_max 0.016
_refine_ls_shift/su_mean 0.000
_refine_ls_structure_factor_coef Fsqd
_refine_ls_weighting_details w=1/s^2^(Fo^2^)
_refine_ls_weighting_scheme sigma
_refine_ls_wR_factor_gt 0.0392
_refine_ls_wR_factor_ref 0.0394
_reflns_number_gt 26070
_reflns_number_total 28306
_reflns_threshold_expression >2sigma(I)
_cod_data_source_file 06-Ir(cod)MeCN-ruf05.cif
_cod_data_source_block ruf05
_cod_depositor_comments
;
The following automatic conversions were performed:

'_symmetry_cell_setting' value 'Triclinic' changed to 'triclinic'
according to
/usr/data/users/saulius/automatic-downloads/retrospective/ACS/lib/dictionaries/cif_core.dic
dictionary named 'cif_core.dic' version 2.4.2 from
2011-04-26.

'_refine_ls_weighting_scheme' value 'Sigma' changed to
'sigma' according to
/usr/data/users/saulius/automatic-downloads/retrospective/ACS/lib/dictionaries/cif_core.dic
dictionary named 'cif_core.dic' version 2.4.2 from 2011-04-26.

Automatic conversion script
Id: cif_fix_values 2281 2013-09-26 08:29:07Z andrius 

The following automatic conversions were performed:

'_atom_sites_solution_primary' value 'Direct methods' was changed to
'direct'.

'_atom_sites_solution_secondary' value 'Difference Fourier map' was
changed to 'difmap'.

'_atom_sites_solution_hydrogens' value 'Difference Fourier map' was
changed to 'difmap'.

Automatic conversion script
Id: cif_fix_values 6452 2018-10-05 10:23:21Z andrius 
;
_cod_original_cell_volume 2536.27(19)
_cod_original_sg_symbol_H-M P-1
_cod_database_code 4083327

loop_
_symmetry_equiv_pos_as_xyz
'x, y, z'
'-x, -y, -z'

loop_
_atom_site_label
_atom_site_type_symbol
_atom_site_fract_x
_atom_site_fract_y
_atom_site_fract_z
_atom_site_U_iso_or_equiv
_atom_site_adp_type
_atom_site_occupancy
_atom_site_symmetry_multiplicity
_atom_site_calc_flag
Ir1 Ir 0.679096(3) 0.673831(3) 0.725554(2) 0.00991(1) Uani 1 1 d
O1 O 0.72518(5) 0.71140(6) 0.83026(3) 0.01289(12) Uani 1 1 d
O2 O 0.66285(6) 0.60340(6) 0.61952(3) 0.01311(12) Uani 1 1 d
N1 N 0.58305(6) 0.51830(7) 0.73113(4) 0.01077(13) Uani 1 1 d
N2 N 0.83854(7) 0.59934(7) 0.72942(4) 0.01310(14) Uani 1 1 d
C1 C 0.64451(8) 0.69594(8) 0.87186(5) 0.01221(15) Uani 1 1 d
C2 C 0.66864(8) 0.76174(8) 0.94232(5) 0.01378(16) Uani 1 1 d
C3 C 0.57498(8) 0.75671(9) 0.98153(5) 0.01617(18) Uani 1 1 d
C4 C 0.45882(8) 0.69084(9) 0.95553(5) 0.01610(18) Uani 1 1 d
C5 C 0.44316(8) 0.61920(8) 0.88940(5) 0.01495(17) Uani 1 1 d
C6 C 0.53630(8) 0.61455(8) 0.84797(5) 0.01226(15) Uani 1 1 d
C7 C 0.52163(7) 0.51569(8) 0.78509(5) 0.01133(15) Uani 1 1 d
C8 C 0.44732(8) 0.41291(8) 0.78410(5) 0.01311(16) Uani 1 1 d
C9 C 0.42483(7) 0.31468(8) 0.72787(5) 0.01139(15) Uani 1 1 d
C10 C 0.49094(8) 0.31958(8) 0.67477(5) 0.01183(15) Uani 1 1 d
C11 C 0.57516(7) 0.41687(8) 0.67883(4) 0.01053(15) Uani 1 1 d
C12 C 0.65570(7) 0.40377(8) 0.62543(5) 0.01143(15) Uani 1 1 d
C13 C 0.69249(8) 0.29133(8) 0.60225(5) 0.01274(16) Uani 1 1 d
C14 C 0.75124(8) 0.26119(8) 0.54540(5) 0.01318(16) Uani 1 1 d
C15 C 0.76867(8) 0.34677(8) 0.51031(5) 0.01390(16) Uani 1 1 d
C16 C 0.73830(8) 0.46119(8) 0.53224(5) 0.01232(15) Uani 1 1 d
C17 C 0.68687(7) 0.49248(8) 0.59429(5) 0.01134(15) Uani 1 1 d
C18 C 0.79453(8) 0.83520(9) 0.97514(5) 0.01641(18) Uani 1 1 d
C19 C 0.89727(9) 0.75716(11) 0.96120(6) 0.0222(2) Uani 1 1 d
C20 C 0.80371(10) 0.88333(11) 1.05330(6) 0.0231(2) Uani 1 1 d
C21 C 0.81634(10) 0.94129(10) 0.94636(6) 0.0226(2) Uani 1 1 d
C22 C 0.35333(9) 0.69018(10) 0.99768(6) 0.0238(2) Uani 1 1 d
C23 C 0.32117(16) 0.56537(14) 1.00466(9) 0.0472(4) Uani 1 1 d
C24 C 0.23966(12) 0.72470(17) 0.95938(8) 0.0440(4) Uani 1 1 d
C25 C 0.38398(12) 0.77774(14) 1.06867(7) 0.0339(3) Uani 1 1 d
C26 C 0.33608(8) 0.20550(8) 0.72358(5) 0.01353(16) Uani 1 1 d
C27 C 0.40140(10) 0.09555(9) 0.70413(7) 0.0234(2) Uani 1 1 d
C28 C 0.22571(10) 0.19675(11) 0.66832(6) 0.0238(2) Uani 1 1 d
C29 C 0.28908(11) 0.21023(11) 0.79133(6) 0.0245(2) Uani 1 1 d
C30 C 0.79104(8) 0.13770(8) 0.52309(5) 0.01572(17) Uani 1 1 d
C31 C 0.88475(12) 0.12112(12) 0.58082(7) 0.0295(3) Uani 1 1 d
C32 C 0.84917(11) 0.11845(10) 0.45765(6) 0.0237(2) Uani 1 1 d
C33 C 0.67829(10) 0.04385(9) 0.50944(6) 0.0213(2) Uani 1 1 d
C34 C 0.75743(8) 0.54824(9) 0.48942(5) 0.01412(16) Uani 1 1 d
C35 C 0.86077(9) 0.64804(10) 0.52796(6) 0.01857(19) Uani 1 1 d
C36 C 0.63576(9) 0.59654(10) 0.47343(5) 0.01772(18) Uani 1 1 d
C37 C 0.79560(10) 0.49082(10) 0.41974(5) 0.0202(2) Uani 1 1 d
C38 C 0.51847(8) 0.76897(8) 0.75057(5) 0.01443(17) Uani 1 1 d
C39 C 0.51715(8) 0.73800(9) 0.68013(5) 0.01525(17) Uani 1 1 d
C40 C 0.54961(9) 0.82179(9) 0.63820(6) 0.01903(19) Uani 1 1 d
C41 C 0.68748(9) 0.84626(9) 0.63338(6) 0.01876(18) Uani 1 1 d
C42 C 0.77293(9) 0.81903(8) 0.68902(5) 0.01593(17) Uani 1 1 d
C43 C 0.76850(9) 0.86434(8) 0.75771(5) 0.01596(17) Uani 1 1 d
C44 C 0.67923(9) 0.94975(9) 0.78333(6) 0.01809(18) Uani 1 1 d
C45 C 0.56176(9) 0.88951(9) 0.79921(5) 0.01687(18) Uani 1 1 d
C46 C 0.92115(8) 0.54877(9) 0.72707(5) 0.01611(17) Uani 1 1 d
C47 C 1.02331(11) 0.47962(12) 0.72186(8) 0.0308(3) Uani 1 1 d
H3 H 0.5889(10) 0.7964(11) 1.0260(7) 0.020(3) Uiso 1 1 d
H5 H 0.3669(10) 0.5717(10) 0.8689(6) 0.014(3) Uiso 1 1 d
H8 H 0.4134(10) 0.4116(10) 0.8239(6) 0.015(3) Uiso 1 1 d
H10 H 0.4832(10) 0.2568(11) 0.6344(6) 0.015(3) Uiso 1 1 d
H13 H 0.6763(9) 0.2350(10) 0.6258(6) 0.008(3) Uiso 1 1 d
H15 H 0.8013(9) 0.3269(10) 0.4700(6) 0.012(3) Uiso 1 1 d
H19A H 0.9039(11) 0.7311(12) 0.9149(7) 0.025(3) Uiso 1 1 d
H19B H 0.8859(10) 0.6867(12) 0.9769(7) 0.024(3) Uiso 1 1 d
H19C H 0.9766(11) 0.8029(12) 0.9834(7) 0.027(3) Uiso 1 1 d
H20A H 0.8865(11) 0.9246(12) 1.0724(7) 0.028(3) Uiso 1 1 d
H20B H 0.7909(11) 0.8194(12) 1.0763(7) 0.024(3) Uiso 1 1 d
H20C H 0.7487(10) 0.9411(11) 1.0660(6) 0.020(3) Uiso 1 1 d
H21A H 0.8909(13) 0.9948(14) 0.9706(8) 0.043(4) Uiso 1 1 d
H21B H 0.7497(12) 0.9922(13) 0.9537(7) 0.032(4) Uiso 1 1 d
H21C H 0.8228(11) 0.9142(12) 0.9003(7) 0.024(3) Uiso 1 1 d
H23A H 0.4041(16) 0.5632(16) 1.0391(10) 0.066(5) Uiso 1 1 d
H23B H 0.2934(14) 0.5019(16) 0.9564(9) 0.058(5) Uiso 1 1 d
H23C H 0.2438(14) 0.5687(14) 1.0286(8) 0.050(4) Uiso 1 1 d
H24A H 0.1749(16) 0.7309(16) 0.9852(10) 0.067(6) Uiso 1 1 d
H24B H 0.2133(12) 0.6691(14) 0.9139(8) 0.039(4) Uiso 1 1 d
H24C H 0.2614(13) 0.8080(16) 0.9528(8) 0.046(5) Uiso 1 1 d
H25A H 0.3123(12) 0.7793(13) 1.0939(7) 0.033(4) Uiso 1 1 d
H25B H 0.4042(12) 0.8562(14) 1.0614(8) 0.037(4) Uiso 1 1 d
H25C H 0.4478(15) 0.7465(16) 1.0933(9) 0.061(5) Uiso 1 1 d
H27A H 0.4264(12) 0.0821(13) 0.6600(8) 0.038(4) Uiso 1 1 d
H27B H 0.3490(11) 0.0244(12) 0.7001(7) 0.025(3) Uiso 1 1 d
H27C H 0.4707(12) 0.0993(13) 0.7372(8) 0.035(4) Uiso 1 1 d
H28A H 0.1906(12) 0.2692(14) 0.6823(7) 0.037(4) Uiso 1 1 d
H28B H 0.1672(13) 0.1261(14) 0.6662(8) 0.043(4) Uiso 1 1 d
H28C H 0.2551(12) 0.1915(12) 0.6261(8) 0.033(4) Uiso 1 1 d
H29A H 0.3544(12) 0.2161(13) 0.8275(8) 0.037(4) Uiso 1 1 d
H29B H 0.2382(11) 0.1432(12) 0.7880(7) 0.026(3) Uiso 1 1 d
H29C H 0.2458(12) 0.2756(14) 0.8048(8) 0.040(4) Uiso 1 1 d
H31A H 0.9096(13) 0.0440(14) 0.5690(8) 0.044(4) Uiso 1 1 d
H31B H 0.8527(11) 0.1324(12) 0.6251(8) 0.031(4) Uiso 1 1 d
H31C H 0.9568(13) 0.1757(14) 0.5873(8) 0.041(4) Uiso 1 1 d
H32A H 0.7927(11) 0.1263(12) 0.4209(7) 0.025(3) Uiso 1 1 d
H32B H 0.8711(11) 0.0395(13) 0.4481(7) 0.033(4) Uiso 1 1 d
H32C H 0.9223(12) 0.1761(13) 0.4625(7) 0.033(4) Uiso 1 1 d
H33A H 0.6156(11) 0.0554(12) 0.4737(7) 0.024(3) Uiso 1 1 d
H33B H 0.6408(11) 0.0486(12) 0.5501(7) 0.024(3) Uiso 1 1 d
H33C H 0.6987(11) -0.0324(13) 0.4985(7) 0.029(3) Uiso 1 1 d
H35A H 0.8479(11) 0.6794(12) 0.5725(7) 0.026(3) Uiso 1 1 d
H35B H 0.8646(11) 0.7120(13) 0.5051(7) 0.030(4) Uiso 1 1 d
H35C H 0.9410(11) 0.6174(11) 0.5284(6) 0.024(3) Uiso 1 1 d
H36A H 0.5782(10) 0.5331(11) 0.4450(6) 0.017(3) Uiso 1 1 d
H36B H 0.6493(10) 0.6519(12) 0.4489(7) 0.022(3) Uiso 1 1 d
H36C H 0.6007(10) 0.6309(11) 0.5156(6) 0.019(3) Uiso 1 1 d
H37A H 0.8756(11) 0.4664(11) 0.4239(6) 0.023(3) Uiso 1 1 d
H37B H 0.7980(11) 0.5513(12) 0.3954(7) 0.025(3) Uiso 1 1 d
H37C H 0.7355(10) 0.4234(11) 0.3921(6) 0.019(3) Uiso 1 1 d
H38 H 0.4632(10) 0.7189(10) 0.7659(6) 0.014(3) Uiso 1 1 d
H39 H 0.4672(9) 0.6653(10) 0.6549(6) 0.013(3) Uiso 1 1 d
H40A H 0.5167(10) 0.8944(11) 0.6575(6) 0.020(3) Uiso 1 1 d
H40B H 0.5045(10) 0.7906(11) 0.5923(6) 0.018(3) Uiso 1 1 d
H41A H 0.7053(10) 0.8004(11) 0.5913(6) 0.018(3) Uiso 1 1 d
H41B H 0.7083(10) 0.9284(11) 0.6360(6) 0.017(3) Uiso 1 1 d
H42 H 0.8459(10) 0.7883(11) 0.6779(6) 0.019(3) Uiso 1 1 d
H43 H 0.8349(9) 0.8572(10) 0.7879(6) 0.012(3) Uiso 1 1 d
H44A H 0.6579(10) 0.9911(11) 0.7490(6) 0.017(3) Uiso 1 1 d
H44B H 0.7222(10) 1.0087(12) 0.8232(7) 0.023(3) Uiso 1 1 d
H45A H 0.5761(9) 0.8829(10) 0.8445(6) 0.012(3) Uiso 1 1 d
H45B H 0.4945(11) 0.9375(12) 0.7966(7) 0.026(3) Uiso 1 1 d
H47A H 1.0148(14) 0.4244(16) 0.7438(9) 0.055(5) Uiso 1 1 d
H47B H 1.097(2) 0.529(2) 0.7299(12) 0.108(8) Uiso 1 1 d
H47C H 1.008(2) 0.425(2) 0.6733(14) 0.112(8) Uiso 1 1 d
P1 P 0.16358(2) 0.81779(3) 0.744582(16) 0.02238(6) Uani 1 1 d
F1 F 0.06949(5) 0.72568(6) 0.68356(4) 0.02743(14) Uani 1 1 d
F2 F 0.22154(6) 0.70928(7) 0.76451(4) 0.03620(17) Uani 1 1 d
F3 F 0.26141(5) 0.81985(6) 0.69305(4) 0.02778(15) Uani 1 1 d
F4 F 0.06569(6) 0.81376(8) 0.79525(4) 0.0465(2) Uani 1 1 d
F5 F 0.10629(6) 0.92505(7) 0.72327(5) 0.0430(2) Uani 1 1 d
F6 F 0.25816(6) 0.90916(7) 0.80468(4) 0.0415(2) Uani 1 1 d
C51 C 0.78967(10) 0.33177(12) 0.79869(7) 0.0297(3) Uani 1 1 d
C52 C 0.85146(11) 0.23343(12) 0.78637(7) 0.0313(3) Uani 1 1 d
C53 C 0.96600(11) 0.23750(12) 0.82466(7) 0.0320(3) Uani 1 1 d
C54 C 1.01733(11) 0.34034(12) 0.87388(7) 0.0310(3) Uani 1 1 d
C55 C 0.95594(11) 0.43869(12) 0.88554(6) 0.0296(3) Uani 1 1 d
C56 C 0.84163(10) 0.43418(12) 0.84797(6) 0.0279(2) Uani 1 1 d
H51 H 0.7134(12) 0.3302(13) 0.7720(7) 0.036(4) Uiso 1 1 d
H52 H 0.8172(12) 0.1627(14) 0.7516(8) 0.038(4) Uiso 1 1 d
H53 H 1.0025(12) 0.1724(13) 0.8141(7) 0.037(4) Uiso 1 1 d
H54 H 1.0960(12) 0.3439(12) 0.9021(7) 0.028(3) Uiso 1 1 d
H55 H 0.9942(12) 0.5092(13) 0.9216(8) 0.037(4) Uiso 1 1 d
H56 H 0.7988(11) 0.5001(12) 0.8562(7) 0.029(4) Uiso 1 1 d

loop_
_atom_site_aniso_label
_atom_site_aniso_U_11
_atom_site_aniso_U_22
_atom_site_aniso_U_33
_atom_site_aniso_U_23
_atom_site_aniso_U_13
_atom_site_aniso_U_12
Ir1 0.00997(2) 0.00851(1) 0.01154(2) 0.00304(1) 0.00236(1) 0.00095(1)
O1 0.0115(3) 0.0148(3) 0.0115(3) 0.0029(2) 0.0021(2) -0.0005(2)
O2 0.0171(3) 0.0116(3) 0.0115(3) 0.0038(2) 0.0033(2) 0.0032(2)
N1 0.0107(3) 0.0103(3) 0.0113(3) 0.0025(3) 0.0027(2) 0.0016(2)
N2 0.0135(3) 0.0133(3) 0.0130(4) 0.0046(3) 0.0034(3) -0.0005(3)
C1 0.0119(4) 0.0115(4) 0.0135(4) 0.0029(3) 0.0034(3) 0.0026(3)
C2 0.0138(4) 0.0129(4) 0.0133(4) 0.0013(3) 0.0019(3) 0.0019(3)
C3 0.0184(4) 0.0157(4) 0.0124(4) -0.0002(4) 0.0034(3) 0.0029(3)
C4 0.0153(4) 0.0165(4) 0.0162(4) 0.0018(4) 0.0065(3) 0.0033(3)
C5 0.0134(4) 0.0142(4) 0.0161(4) 0.0014(3) 0.0051(3) 0.0008(3)
C6 0.0128(4) 0.0113(4) 0.0123(4) 0.0021(3) 0.0034(3) 0.0011(3)
C7 0.0109(3) 0.0116(4) 0.0114(4) 0.0024(3) 0.0029(3) 0.0015(3)
C8 0.0136(4) 0.0128(4) 0.0130(4) 0.0026(3) 0.0050(3) 0.0006(3)
C9 0.0105(3) 0.0109(4) 0.0132(4) 0.0039(3) 0.0023(3) 0.0014(3)
C10 0.0137(4) 0.0105(4) 0.0109(4) 0.0020(3) 0.0022(3) 0.0016(3)
C11 0.0112(3) 0.0101(4) 0.0107(4) 0.0034(3) 0.0020(3) 0.0019(3)
C12 0.0114(4) 0.0118(4) 0.0108(4) 0.0023(3) 0.0027(3) 0.0015(3)
C13 0.0141(4) 0.0115(4) 0.0132(4) 0.0040(3) 0.0034(3) 0.0014(3)
C14 0.0120(4) 0.0131(4) 0.0137(4) 0.0018(3) 0.0031(3) 0.0018(3)
C15 0.0130(4) 0.0158(4) 0.0129(4) 0.0031(3) 0.0046(3) 0.0014(3)
C16 0.0107(4) 0.0149(4) 0.0119(4) 0.0045(3) 0.0025(3) 0.0008(3)
C17 0.0101(3) 0.0121(4) 0.0116(4) 0.0033(3) 0.0010(3) 0.0012(3)
C18 0.0150(4) 0.0166(4) 0.0146(4) 0.0003(4) 0.0005(3) 0.0007(3)
C19 0.0161(4) 0.0263(6) 0.0204(5) 0.0005(4) -0.0004(4) 0.0045(4)
C20 0.0209(5) 0.0276(6) 0.0154(5) -0.0009(4) -0.0003(4) 0.0001(4)
C21 0.0229(5) 0.0185(5) 0.0219(5) 0.0026(4) -0.0014(4) -0.0050(4)
C22 0.0207(5) 0.0263(5) 0.0211(5) -0.0027(4) 0.0120(4) 0.0013(4)
C23 0.0584(9) 0.0381(8) 0.0449(9) 0.0021(7) 0.0366(8) -0.0067(7)
C24 0.0220(6) 0.0680(11) 0.0328(7) -0.0065(7) 0.0086(5) 0.0135(6)
C25 0.0279(6) 0.0441(8) 0.0233(6) -0.0054(6) 0.0131(5) 0.0025(5)
C26 0.0141(4) 0.0104(4) 0.0158(4) 0.0027(3) 0.0047(3) -0.0004(3)
C27 0.0249(5) 0.0134(4) 0.0362(6) 0.0099(4) 0.0130(5) 0.0041(4)
C28 0.0185(5) 0.0214(5) 0.0284(6) 0.0064(5) -0.0022(4) -0.0039(4)
C29 0.0286(5) 0.0215(5) 0.0209(5) 0.0024(4) 0.0114(4) -0.0086(4)
C30 0.0165(4) 0.0136(4) 0.0170(4) 0.0023(4) 0.0048(3) 0.0038(3)
C31 0.0301(6) 0.0273(6) 0.0281(6) 0.0013(5) -0.0019(5) 0.0155(5)
C32 0.0278(5) 0.0162(5) 0.0269(6) 0.0003(4) 0.0154(4) 0.0031(4)
C33 0.0250(5) 0.0135(4) 0.0256(5) 0.0036(4) 0.0099(4) 0.0016(4)
C34 0.0140(4) 0.0165(4) 0.0134(4) 0.0062(3) 0.0036(3) 0.0011(3)
C35 0.0165(4) 0.0196(5) 0.0205(5) 0.0081(4) 0.0035(4) -0.0012(3)
C36 0.0171(4) 0.0224(5) 0.0163(4) 0.0099(4) 0.0020(3) 0.0034(4)
C37 0.0227(5) 0.0245(5) 0.0167(5) 0.0089(4) 0.0083(4) 0.0035(4)
C38 0.0118(4) 0.0137(4) 0.0188(4) 0.0050(4) 0.0028(3) 0.0048(3)
C39 0.0131(4) 0.0148(4) 0.0179(4) 0.0043(4) 0.0007(3) 0.0051(3)
C40 0.0227(5) 0.0170(4) 0.0195(5) 0.0076(4) 0.0024(4) 0.0075(4)
C41 0.0257(5) 0.0138(4) 0.0194(5) 0.0081(4) 0.0050(4) 0.0031(3)
C42 0.0168(4) 0.0118(4) 0.0203(5) 0.0064(4) 0.0046(3) -0.0005(3)
C43 0.0168(4) 0.0106(4) 0.0201(5) 0.0049(4) 0.0030(3) -0.0019(3)
C44 0.0232(5) 0.0108(4) 0.0196(5) 0.0028(4) 0.0036(4) 0.0021(3)
C45 0.0203(4) 0.0124(4) 0.0185(5) 0.0033(4) 0.0044(4) 0.0054(3)
C46 0.0154(4) 0.0168(4) 0.0186(4) 0.0080(4) 0.0060(3) 0.0015(3)
C47 0.0231(5) 0.0294(6) 0.0533(9) 0.0242(6) 0.0207(5) 0.0147(5)
P1 0.01648(11) 0.02135(13) 0.02699(14) 0.00345(11) 0.00542(10) -0.00266(9)
F1 0.0216(3) 0.0254(3) 0.0311(4) 0.0055(3) 0.0001(3) -0.0056(2)
F2 0.0311(4) 0.0378(4) 0.0444(5) 0.0247(4) -0.0005(3) -0.0017(3)
F3 0.0208(3) 0.0309(4) 0.0342(4) 0.0123(3) 0.0095(3) -0.0004(2)
F4 0.0300(4) 0.0646(6) 0.0370(4) -0.0003(4) 0.0179(3) -0.0087(4)
F5 0.0304(4) 0.0237(4) 0.0733(6) 0.0104(4) 0.0058(4) 0.0072(3)
F6 0.0298(4) 0.0427(5) 0.0370(4) -0.0084(4) 0.0030(3) -0.0110(3)
C51 0.0200(5) 0.0445(7) 0.0320(6) 0.0242(6) 0.0037(4) 0.0023(5)
C52 0.0342(6) 0.0309(6) 0.0301(6) 0.0134(5) 0.0065(5) -0.0062(5)
C53 0.0316(6) 0.0311(6) 0.0406(7) 0.0173(6) 0.0120(5) 0.0110(5)
C54 0.0235(5) 0.0429(7) 0.0304(6) 0.0150(6) 0.0035(5) 0.0104(5)
C55 0.0294(6) 0.0366(7) 0.0237(6) 0.0079(5) 0.0075(4) 0.0055(5)
C56 0.0270(5) 0.0373(7) 0.0293(6) 0.0189(5) 0.0136(5) 0.0132(5)

loop_
_atom_type_symbol
_atom_type_description
_atom_type_scat_dispersion_real
_atom_type_scat_dispersion_imag
_atom_type_scat_source
C C 0.0033 0.0016 'International Tables Vol C Tables 4.2.6.8 and 6.1.1.4'
H H 0.0000 0.0000 'International Tables Vol C Tables 4.2.6.8 and 6.1.1.4'
N N 0.0061 0.0033 'International Tables Vol C Tables 4.2.6.8 and 6.1.1.4'
O O 0.0106 0.0060 'International Tables Vol C Tables 4.2.6.8 and 6.1.1.4'
F F 0.0171 0.0103 'International Tables Vol C Tables 4.2.6.8 and 6.1.1.4'
P P 0.1023 0.0942 'International Tables Vol C Tables 4.2.6.8 and 6.1.1.4'
Ir Ir -1.4442 7.9887 'International Tables Vol C Tables 4.2.6.8 and 6.1.1.4'

loop_
_geom_angle_atom_site_label_1
_geom_angle_atom_site_label_2
_geom_angle_atom_site_label_3
_geom_angle
_geom_angle_publ_flag
N2 Ir1 O1 81.05(3) yes
N2 Ir1 N1 89.69(3) yes
O1 Ir1 N1 85.86(3) yes
N2 Ir1 O2 85.09(3) yes
O1 Ir1 O2 165.29(3) yes
N1 Ir1 O2 89.17(3) yes
N2 Ir1 C39 158.10(4) yes
O1 Ir1 C39 120.57(3) yes
N1 Ir1 C39 95.01(3) yes
O2 Ir1 C39 73.63(3) yes
N2 Ir1 C38 165.27(3) yes
O1 Ir1 C38 84.25(3) yes
N1 Ir1 C38 90.18(3) yes
O2 Ir1 C38 109.63(3) yes
C39 Ir1 C38 36.42(4) yes
N2 Ir1 C42 89.93(3) yes
O1 Ir1 C42 109.25(3) yes
N1 Ir1 C42 164.63(3) yes
O2 Ir1 C42 75.49(3) yes
C39 Ir1 C42 79.95(4) yes
C38 Ir1 C42 94.05(4) yes
N2 Ir1 C43 96.56(3) yes
O1 Ir1 C43 76.08(3) yes
N1 Ir1 C43 159.65(3) yes
O2 Ir1 C43 110.60(3) yes
C39 Ir1 C43 86.38(4) yes
C38 Ir1 C43 78.90(4) yes
C42 Ir1 C43 35.32(4) yes
C1 O1 Ir1 123.41(5) ?
C17 O2 Ir1 119.18(6) ?
C11 N1 C7 118.62(8) ?
C11 N1 Ir1 120.15(6) ?
C7 N1 Ir1 121.16(6) ?
C46 N2 Ir1 173.51(8) ?
O1 C1 C6 121.68(8) ?
O1 C1 C2 119.53(8) ?
C6 C1 C2 118.78(8) ?
C3 C2 C1 117.82(8) ?
C3 C2 C18 120.48(8) ?
C1 C2 C18 121.70(8) ?
C4 C3 C2 123.72(9) ?
C4 C3 H3 117.2(8) ?
C2 C3 H3 119.1(8) ?
C5 C4 C3 116.69(8) ?
C5 C4 C22 119.44(8) ?
C3 C4 C22 123.80(9) ?
C4 C5 C6 122.50(8) ?
C4 C5 H5 120.8(7) ?
C6 C5 H5 116.6(7) ?
C1 C6 C5 119.02(8) ?
C1 C6 C7 122.85(8) ?
C5 C6 C7 117.75(8) ?
N1 C7 C8 119.95(8) ?
N1 C7 C6 123.14(8) ?
C8 C7 C6 116.76(8) ?
C9 C8 C7 122.40(8) ?
C9 C8 H8 120.0(7) ?
C7 C8 H8 117.6(7) ?
C10 C9 C8 115.78(8) ?
C10 C9 C26 121.04(8) ?
C8 C9 C26 123.17(8) ?
C9 C10 C11 121.76(8) ?
C9 C10 H10 122.5(7) ?
C11 C10 H10 115.7(7) ?
N1 C11 C10 120.47(8) ?
N1 C11 C12 122.68(8) ?
C10 C11 C12 116.84(8) ?
C17 C12 C13 120.18(8) ?
C17 C12 C11 123.62(8) ?
C13 C12 C11 115.98(8) ?
C14 C13 C12 122.05(9) ?
C14 C13 H13 118.9(6) ?
C12 C13 H13 119.0(6) ?
C13 C14 C15 116.67(8) ?
C13 C14 C30 119.77(9) ?
C15 C14 C30 123.54(8) ?
C16 C15 C14 123.81(9) ?
C16 C15 H15 117.5(7) ?
C14 C15 H15 118.6(7) ?
C15 C16 C17 117.99(9) ?
C15 C16 C34 120.23(8) ?
C17 C16 C34 121.76(8) ?
O2 C17 C12 121.23(8) ?
O2 C17 C16 120.13(8) ?
C12 C17 C16 118.53(8) ?
C21 C18 C19 109.52(9) ?
C21 C18 C20 107.35(9) ?
C19 C18 C20 107.54(8) ?
C21 C18 C2 110.96(8) ?
C19 C18 C2 109.66(8) ?
C20 C18 C2 111.71(8) ?
C18 C19 H19A 113.2(8) ?
C18 C19 H19B 112.8(7) ?
H19A C19 H19B 106.1(11) ?
C18 C19 H19C 109.6(8) ?
H19A C19 H19C 105.4(11) ?
H19B C19 H19C 109.4(11) ?
C18 C20 H20A 109.1(8) ?
C18 C20 H20B 112.6(7) ?
H20A C20 H20B 106.3(11) ?
C18 C20 H20C 112.3(8) ?
H20A C20 H20C 105.8(11) ?
H20B C20 H20C 110.4(10) ?
C18 C21 H21A 112.4(9) ?
C18 C21 H21B 111.0(8) ?
H21A C21 H21B 103.5(12) ?
C18 C21 H21C 108.9(9) ?
H21A C21 H21C 109.2(11) ?
H21B C21 H21C 111.7(11) ?
C25 C22 C23 109.59(12) ?
C25 C22 C4 112.72(9) ?
C23 C22 C4 109.34(9) ?
C25 C22 C24 107.64(10) ?
C23 C22 C24 108.67(12) ?
C4 C22 C24 108.78(10) ?
C22 C23 H23A 97.7(10) ?
C22 C23 H23B 112.4(10) ?
H23A C23 H23B 122.4(13) ?
C22 C23 H23C 105.4(9) ?
H23A C23 H23C 112.5(13) ?
H23B C23 H23C 105.2(12) ?
C22 C24 H24A 111.3(12) ?
C22 C24 H24B 111.3(8) ?
H24A C24 H24B 110.9(13) ?
C22 C24 H24C 109.3(9) ?
H24A C24 H24C 105.9(14) ?
H24B C24 H24C 108.0(13) ?
C22 C25 H25A 111.2(8) ?
C22 C25 H25B 106.4(9) ?
H25A C25 H25B 109.1(12) ?
C22 C25 H25C 105.0(10) ?
H25A C25 H25C 107.1(13) ?
H25B C25 H25C 118.0(13) ?
C9 C26 C29 112.51(8) ?
C9 C26 C27 109.22(7) ?
C29 C26 C27 108.40(9) ?
C9 C26 C28 108.46(8) ?
C29 C26 C28 108.45(9) ?
C27 C26 C28 109.77(9) ?
C26 C27 H27A 113.4(9) ?
C26 C27 H27B 112.4(7) ?
H27A C27 H27B 102.9(12) ?
C26 C27 H27C 111.4(9) ?
H27A C27 H27C 108.9(11) ?
H27B C27 H27C 107.3(12) ?
C26 C28 H28A 106.0(8) ?
C26 C28 H28B 108.3(9) ?
H28A C28 H28B 112.2(11) ?
C26 C28 H28C 108.1(8) ?
H28A C28 H28C 109.8(13) ?
H28B C28 H28C 112.2(12) ?
C26 C29 H29A 111.7(9) ?
C26 C29 H29B 111.0(8) ?
H29A C29 H29B 106.3(12) ?
C26 C29 H29C 111.5(10) ?
H29A C29 H29C 107.8(12) ?
H29B C29 H29C 108.4(11) ?
C32 C30 C14 112.41(9) ?
C32 C30 C33 108.02(8) ?
C14 C30 C33 109.35(7) ?
C32 C30 C31 108.67(9) ?
C14 C30 C31 109.23(8) ?
C33 C30 C31 109.10(10) ?
C30 C31 H31A 111.2(9) ?
C30 C31 H31B 112.9(8) ?
H31A C31 H31B 107.7(13) ?
C30 C31 H31C 109.3(10) ?
H31A C31 H31C 106.6(12) ?
H31B C31 H31C 109.0(12) ?
C30 C32 H32A 110.5(8) ?
C30 C32 H32B 106.1(9) ?
H32A C32 H32B 110.5(11) ?
C30 C32 H32C 112.7(8) ?
H32A C32 H32C 106.8(12) ?
H32B C32 H32C 110.3(11) ?
C30 C33 H33A 110.1(8) ?
C30 C33 H33B 111.6(8) ?
H33A C33 H33B 107.5(10) ?
C30 C33 H33C 112.4(8) ?
H33A C33 H33C 111.9(11) ?
H33B C33 H33C 103.0(12) ?
C16 C34 C37 112.95(8) ?
C16 C34 C36 109.50(7) ?
C37 C34 C36 106.34(8) ?
C16 C34 C35 109.82(8) ?
C37 C34 C35 106.58(8) ?
C36 C34 C35 111.60(8) ?
C34 C35 H35A 110.5(8) ?
C34 C35 H35B 110.8(8) ?
H35A C35 H35B 108.6(11) ?
C34 C35 H35C 109.9(7) ?
H35A C35 H35C 109.3(11) ?
H35B C35 H35C 107.7(10) ?
C34 C36 H36A 108.2(7) ?
C34 C36 H36B 108.8(7) ?
H36A C36 H36B 108.1(11) ?
C34 C36 H36C 112.2(7) ?
H36A C36 H36C 108.0(10) ?
H36B C36 H36C 111.4(10) ?
C34 C37 H37A 113.1(8) ?
C34 C37 H37B 106.1(8) ?
H37A C37 H37B 107.7(10) ?
C34 C37 H37C 112.0(7) ?
H37A C37 H37C 109.5(10) ?
H37B C37 H37C 108.3(10) ?
C39 C38 C45 125.84(9) ?
C39 C38 Ir1 70.64(5) ?
C45 C38 Ir1 110.12(6) ?
C39 C38 H38 114.6(7) ?
C45 C38 H38 116.0(7) ?
Ir1 C38 H38 107.6(7) ?
C38 C39 C40 125.84(9) ?
C38 C39 Ir1 72.94(5) ?
C40 C39 Ir1 113.00(6) ?
C38 C39 H39 115.5(7) ?
C40 C39 H39 115.4(7) ?
Ir1 C39 H39 101.6(7) ?
C39 C40 C41 115.94(8) ?
C39 C40 H40A 106.6(8) ?
C41 C40 H40A 111.3(7) ?
C39 C40 H40B 108.6(8) ?
C41 C40 H40B 108.6(7) ?
H40A C40 H40B 105.3(10) ?
C42 C41 C40 114.30(9) ?
C42 C41 H41A 106.3(7) ?
C40 C41 H41A 110.8(7) ?
C42 C41 H41B 107.5(7) ?
C40 C41 H41B 109.4(7) ?
H41A C41 H41B 108.3(10) ?
C43 C42 C41 123.00(9) ?
C43 C42 Ir1 72.53(6) ?
C41 C42 Ir1 110.15(6) ?
C43 C42 H42 116.1(7) ?
C41 C42 H42 118.6(8) ?
Ir1 C42 H42 101.4(8) ?
C42 C43 C44 122.13(9) ?
C42 C43 Ir1 72.15(6) ?
C44 C43 Ir1 112.07(6) ?
C42 C43 H43 116.5(7) ?
C44 C43 H43 119.4(7) ?
Ir1 C43 H43 98.5(7) ?
C43 C44 C45 113.40(8) ?
C43 C44 H44A 108.7(7) ?
C45 C44 H44A 109.7(7) ?
C43 C44 H44B 107.6(7) ?
C45 C44 H44B 111.1(8) ?
H44A C44 H44B 106.1(11) ?
C38 C45 C44 113.09(8) ?
C38 C45 H45A 109.2(7) ?
C44 C45 H45A 109.1(7) ?
C38 C45 H45B 107.5(7) ?
C44 C45 H45B 110.5(8) ?
H45A C45 H45B 107.4(10) ?
N2 C46 C47 177.43(12) ?
C46 C47 H47A 110.7(10) ?
C46 C47 H47B 110.4(15) ?
H47A C47 H47B 120.0(18) ?
C46 C47 H47C 105.8(13) ?
H47A C47 H47C 97.5(17) ?
H47B C47 H47C 110.9(19) ?
F4 P1 F5 90.56(5) ?
F4 P1 F1 89.57(4) ?
F5 P1 F1 89.72(4) ?
F4 P1 F3 179.16(5) ?
F5 P1 F3 89.92(4) ?
F1 P1 F3 89.74(4) ?
F4 P1 F6 91.04(4) ?
F5 P1 F6 90.36(5) ?
F1 P1 F6 179.38(4) ?
F3 P1 F6 89.64(4) ?
F4 P1 F2 90.32(5) ?
F5 P1 F2 178.92(5) ?
F1 P1 F2 89.67(4) ?
F3 P1 F2 89.19(4) ?
F6 P1 F2 90.24(5) ?
C52 C51 C56 120.40(11) ?
C52 C51 H51 120.1(9) ?
C56 C51 H51 119.4(9) ?
C51 C52 C53 119.87(13) ?
C51 C52 H52 121.1(8) ?
C53 C52 H52 119.1(8) ?
C54 C53 C52 119.35(12) ?
C54 C53 H53 124.3(9) ?
C52 C53 H53 116.3(9) ?
C53 C54 C55 120.61(11) ?
C53 C54 H54 120.4(8) ?
C55 C54 H54 118.9(8) ?
C54 C55 C56 120.00(12) ?
C54 C55 H55 118.3(8) ?
C56 C55 H55 121.7(8) ?
C55 C56 C51 119.77(12) ?
C55 C56 H56 120.5(8) ?
C51 C56 H56 119.7(8) ?

loop_
_geom_bond_atom_site_label_1
_geom_bond_atom_site_label_2
_geom_bond_distance
_geom_bond_publ_flag
Ir1 N2 2.0456(8) yes
Ir1 O1 2.0540(7) yes
Ir1 N1 2.0736(8) yes
Ir1 O2 2.0849(7) yes
Ir1 C39 2.2030(9) yes
Ir1 C38 2.2322(9) yes
Ir1 C42 2.2612(10) yes
Ir1 C43 2.2660(9) yes
O1 C1 1.3381(11) ?
O2 C17 1.3430(11) ?
N1 C11 1.3693(11) ?
N1 C7 1.3700(11) ?
N2 C46 1.1371(12) ?
C1 C6 1.4108(12) ?
C1 C2 1.4240(13) ?
C2 C3 1.3920(13) ?
C2 C18 1.5425(13) ?
C3 C4 1.4020(13) ?
C3 H3 0.894(13) ?
C4 C5 1.3740(13) ?
C4 C22 1.5342(13) ?
C5 C6 1.4083(12) ?
C5 H5 0.950(11) ?
C6 C7 1.4732(12) ?
C7 C8 1.3964(13) ?
C8 C9 1.3813(12) ?
C8 H8 0.940(12) ?
C9 C10 1.3915(13) ?
C9 C26 1.5235(12) ?
C10 C11 1.3890(12) ?
C10 H10 0.943(12) ?
C11 C12 1.4785(12) ?
C12 C17 1.4002(13) ?
C12 C13 1.4066(12) ?
C13 C14 1.3827(13) ?
C13 H13 0.935(12) ?
C14 C15 1.3974(14) ?
C14 C30 1.5353(13) ?
C15 C16 1.3968(13) ?
C15 H15 0.923(11) ?
C16 C17 1.4282(12) ?
C16 C34 1.5318(13) ?
C18 C21 1.5307(16) ?
C18 C19 1.5375(14) ?
C18 C20 1.5348(14) ?
C19 H19A 0.929(14) ?
C19 H19B 0.971(14) ?
C19 H19C 0.975(13) ?
C20 H20A 0.978(13) ?
C20 H20B 0.998(14) ?
C20 H20C 0.964(12) ?
C21 H21A 0.981(15) ?
C21 H21B 0.997(13) ?
C21 H21C 0.924(14) ?
C22 C25 1.5220(16) ?
C22 C23 1.533(2) ?
C22 C24 1.5416(19) ?
C23 H23A 1.090(18) ?
C23 H23B 1.060(18) ?
C23 H23C 1.036(15) ?
C24 H24A 0.938(18) ?
C24 H24B 0.978(15) ?
C24 H24C 1.039(18) ?
C25 H25A 0.997(14) ?
C25 H25B 0.987(16) ?
C25 H25C 0.972(18) ?
C26 C29 1.5271(14) ?
C26 C27 1.5325(14) ?
C26 C28 1.5316(14) ?
C27 H27A 0.953(15) ?
C27 H27B 0.955(14) ?
C27 H27C 0.946(14) ?
C28 H28A 0.964(15) ?
C28 H28B 0.995(16) ?
C28 H28C 0.947(15) ?
C29 H29A 0.950(15) ?
C29 H29B 0.910(14) ?
C29 H29C 0.945(15) ?
C30 C32 1.5275(15) ?
C30 C33 1.5354(14) ?
C30 C31 1.5353(16) ?
C31 H31A 0.956(16) ?
C31 H31B 0.994(14) ?
C31 H31C 0.950(15) ?
C32 H32A 0.944(13) ?
C32 H32B 0.964(14) ?
C32 H32C 0.986(14) ?
C33 H33A 0.988(13) ?
C33 H33B 0.965(13) ?
C33 H33C 0.927(14) ?
C34 C37 1.5371(14) ?
C34 C36 1.5412(13) ?
C34 C35 1.5351(14) ?
C35 H35A 0.923(14) ?
C35 H35B 0.989(15) ?
C35 H35C 0.989(12) ?
C36 H36A 0.946(12) ?
C36 H36B 0.935(14) ?
C36 H36C 0.994(12) ?
C37 H37A 0.957(12) ?
C37 H37B 0.972(14) ?
C37 H37C 0.984(12) ?
C38 C39 1.3863(14) ?
C38 C45 1.5041(13) ?
C38 H38 0.948(12) ?
C39 C40 1.5160(15) ?
C39 H39 0.959(11) ?
C40 C41 1.5453(15) ?
C40 H40A 0.971(12) ?
C40 H40B 0.965(12) ?
C41 C42 1.5061(15) ?
C41 H41A 0.943(12) ?
C41 H41B 0.963(13) ?
C42 C43 1.3735(14) ?
C42 H42 0.944(11) ?
C43 C44 1.5192(14) ?
C43 H43 0.923(11) ?
C44 C45 1.5340(14) ?
C44 H44A 0.973(13) ?
C44 H44B 0.958(13) ?
C45 H45A 0.944(12) ?
C45 H45B 0.981(13) ?
C46 C47 1.4541(14) ?
C47 H47A 0.89(2) ?
C47 H47B 0.93(2) ?
C47 H47C 1.01(3) ?
P1 F4 1.5938(8) ?
P1 F5 1.6034(8) ?
P1 F1 1.6055(7) ?
P1 F3 1.6033(7) ?
P1 F6 1.5948(7) ?
P1 F2 1.6082(8) ?
C51 C52 1.3864(19) ?
C51 C56 1.3780(19) ?
C51 H51 0.942(14) ?
C52 C53 1.3930(18) ?
C52 H52 0.955(15) ?
C53 C54 1.3790(19) ?
C53 H53 0.892(15) ?
C54 C55 1.3835(18) ?
C54 H54 0.973(13) ?
C55 C56 1.3835(17) ?
C55 H55 0.976(15) ?
C56 H56 0.939(13) ?
